data_4330815
loop_
_publ_author_name
'W. Adam Phelan'
'Giang V. Nguyen'
'Jiakui K. Wang'
'Gregory T. McCandless'
'Emilia Morosan'
'John F. DiTusa'
'Julia Y. Chan'

_publ_section_title
;
 Discovery of Spin Glass Behavior in Ln2Fe4Sb5 (Ln = La-Nd and Sm)
;
_journal_name_full 'Inorganic Chemistry'
_journal_page_first 11412
_journal_page_last 11421
_journal_paper_doi 10.1021/ic301030f
_journal_volume 51
_journal_year 2012
_chemical_formula_moiety 'Fe3.95 Sb4.93 Sm2'
_chemical_formula_sum 'Fe3.95 Sb4.93 Sm2'
_chemical_formula_weight 1120.65
_chemical_name_systematic
;
 ?
;
_space_group_IT_number 139
_symmetry_cell_setting tetragonal
_symmetry_space_group_name_Hall '-I 4 2'
_symmetry_space_group_name_H-M 'I 4/m m m'
_atom_sites_solution_primary direct
_atom_sites_solution_secondary difmap
_audit_creation_method SHELXL-97
_cell_angle_alpha 90
_cell_angle_beta 90
_cell_angle_gamma 90
_cell_formula_units_Z 2
_cell_length_a 4.2723(15)
_cell_length_b 4.2723(15)
_cell_length_c 25.558(9)
_cell_measurement_reflns_used 573
_cell_measurement_temperature 298(2)
_cell_measurement_theta_max 37
_cell_measurement_theta_min 2.6
_cell_volume 466.5(3)
_computing_structure_refinement 'SHELXL-97 (Sheldrick, 2008)'
_diffrn_ambient_temperature 298(2)
_diffrn_measured_fraction_theta_full 0.990
_diffrn_measured_fraction_theta_max 0.990
_diffrn_measurement_device_type 'Nonius KappaCCD'
_diffrn_measurement_method '\w and \f scans'
_diffrn_radiation_monochromator graphite
_diffrn_radiation_source 'fine-focus sealed tube'
_diffrn_radiation_type MoK\a
_diffrn_radiation_wavelength 0.71073
_diffrn_reflns_av_R_equivalents 0.0314
_diffrn_reflns_av_sigmaI/netI 0.0199
_diffrn_reflns_limit_h_max 7
_diffrn_reflns_limit_h_min 0
_diffrn_reflns_limit_k_max 5
_diffrn_reflns_limit_k_min -4
_diffrn_reflns_limit_l_max 42
_diffrn_reflns_limit_l_min 0
_diffrn_reflns_number 6413
_diffrn_reflns_theta_full 36.56
_diffrn_reflns_theta_max 36.56
_diffrn_reflns_theta_min 3.19
_exptl_absorpt_coefficient_mu 32.228
_exptl_absorpt_correction_T_max 0.4996
_exptl_absorpt_correction_T_min 0.1074
_exptl_absorpt_correction_type multi-scan
_exptl_absorpt_process_details 'HKL Scalepack (Otwinowski & Minor 1997)'
_exptl_crystal_colour black
_exptl_crystal_density_diffrn 7.978
_exptl_crystal_description plate
_exptl_crystal_F_000 955
_exptl_crystal_size_max 0.13
_exptl_crystal_size_mid 0.10
_exptl_crystal_size_min 0.03
_refine_diff_density_max 4.476
_refine_diff_density_min -5.697
_refine_diff_density_rms 0.761
_refine_ls_extinction_coef 0.0011(3)
_refine_ls_extinction_expression Fc^*^=kFc[1+0.001xFc^2^\l^3^/sin(2\q)]^-1/4^
_refine_ls_extinction_method SHELXL
_refine_ls_goodness_of_fit_ref 1.197
_refine_ls_matrix_type full
_refine_ls_number_parameters 21
_refine_ls_number_reflns 401
_refine_ls_number_restraints 0
_refine_ls_restrained_S_all 1.197
_refine_ls_R_factor_all 0.0427
_refine_ls_R_factor_gt 0.0399
_refine_ls_shift/su_max 0.000
_refine_ls_shift/su_mean 0.000
_refine_ls_structure_factor_coef Fsqd
_refine_ls_weighting_details 'calc w=1/[\s^2^(Fo^2^)+(0.0538P)^2^+24.2299P] where P=(Fo^2^+2Fc^2^)/3'
_refine_ls_weighting_scheme calc
_refine_ls_wR_factor_gt 0.1083
_refine_ls_wR_factor_ref 0.1108
_reflns_number_gt 384
_reflns_number_total 401
_reflns_threshold_expression I>2\s(I)
_cod_data_source_file ic301030f_si_001_5.cif
_cod_data_source_block shelxl
_cod_original_sg_symbol_H-M 'I 4/m m m '
_cod_database_code 4330815

loop_
_symmetry_equiv_pos_as_xyz
'x, y, z'
'-x, -y, z'
'x, -y, -z'
'-x, y, -z'
'-y, -x, -z'
'y, x, -z'
'y, -x, z'
'-y, x, z'
'x+1/2, y+1/2, z+1/2'
'-x+1/2, -y+1/2, z+1/2'
'x+1/2, -y+1/2, -z+1/2'
'-x+1/2, y+1/2, -z+1/2'
'-y+1/2, -x+1/2, -z+1/2'
'y+1/2, x+1/2, -z+1/2'
'y+1/2, -x+1/2, z+1/2'
'-y+1/2, x+1/2, z+1/2'
'-x, -y, -z'
'x, y, -z'
'-x, y, z'
'x, -y, z'
'y, x, z'
'-y, -x, z'
'-y, x, -z'
'y, -x, -z'
'-x+1/2, -y+1/2, -z+1/2'
'x+1/2, y+1/2, -z+1/2'
'-x+1/2, y+1/2, z+1/2'
'x+1/2, -y+1/2, z+1/2'
'y+1/2, x+1/2, z+1/2'
'-y+1/2, -x+1/2, z+1/2'
'-y+1/2, x+1/2, -z+1/2'
'y+1/2, -x+1/2, -z+1/2'

loop_
_atom_site_label
_atom_site_type_symbol
_atom_site_fract_x
_atom_site_fract_y
_atom_site_fract_z
_atom_site_U_iso_or_equiv
_atom_site_adp_type
_atom_site_occupancy
_atom_site_symmetry_multiplicity
_atom_site_calc_flag
_atom_site_refinement_flags
Sm1 Sm 0.0000 0.0000 0.34659(3) 0.0113(2) Uani 1 8 d S
Fe1 Fe 0.0000 0.0000 0.0000 0.0145(6) Uani 1 16 d S
Fe2 Fe 0.0000 0.5000 0.44755(10) 0.0338(13) Uani 0.737(13) 4 d SP
Sb1 Sb 0.0000 0.5000 0.2500 0.0097(2) Uani 1 8 d S
Sb2 Sb 0.0000 0.0000 0.11287(4) 0.0109(3) Uani 1 8 d S
Sb3 Sb 0.0000 0.0000 0.48335(12) 0.0240(9) Uani 0.461(8) 8 d SP

loop_
_atom_site_aniso_label
_atom_site_aniso_U_11
_atom_site_aniso_U_22
_atom_site_aniso_U_33
_atom_site_aniso_U_23
_atom_site_aniso_U_13
_atom_site_aniso_U_12
Sm1 0.0107(3) 0.0107(3) 0.0125(3) 0.000 0.000 0.000
Fe1 0.0151(10) 0.0151(10) 0.0132(12) 0.000 0.000 0.000
Fe2 0.0097(12) 0.081(3) 0.0108(10) 0.000 0.000 0.000
Sb1 0.0099(3) 0.0099(3) 0.0094(4) 0.000 0.000 0.000
Sb2 0.0105(3) 0.0105(3) 0.0116(4) 0.000 0.000 0.000
Sb3 0.0274(12) 0.0274(12) 0.0171(10) 0.000 0.000 0.000

loop_
_atom_type_symbol
_atom_type_description
_atom_type_scat_dispersion_real
_atom_type_scat_dispersion_imag
_atom_type_scat_source
Sm Sm -0.1638 3.4418 'International Tables Vol C Tables 4.2.6.8 and 6.1.1.4'
Fe Fe 0.3463 0.8444 'International Tables Vol C Tables 4.2.6.8 and 6.1.1.4'
Sb Sb -0.5866 1.5461 'International Tables Vol C Tables 4.2.6.8 and 6.1.1.4'

loop_
_geom_angle_atom_site_label_1
_geom_angle_atom_site_label_2
_geom_angle_atom_site_label_3
_geom_angle
_geom_angle_site_symmetry_1
_geom_angle_site_symmetry_3
Sb2 Sm1 Sb2 142.14(5) 25 25_445
Sb2 Sm1 Sb2 83.958(14) 25 25_455
Sb2 Sm1 Sb2 83.958(14) 25_445 25_455
Sb2 Sm1 Sb2 83.958(14) 25 25_545
Sb2 Sm1 Sb2 83.958(14) 25_445 25_545
Sb2 Sm1 Sb2 142.14(5) 25_455 25_545
Sb2 Sm1 Sb1 133.079(19) 25 25_455
Sb2 Sm1 Sb1 78.91(2) 25_445 25_455
Sb2 Sm1 Sb1 78.91(2) 25_455 25_455
Sb2 Sm1 Sb1 133.079(19) 25_545 25_455
Sb2 Sm1 Sb1 133.079(19) 25 1_545
Sb2 Sm1 Sb1 78.91(2) 25_445 1_545
Sb2 Sm1 Sb1 133.079(19) 25_455 1_545
Sb2 Sm1 Sb1 78.91(2) 25_545 1_545
Sb1 Sm1 Sb1 55.12(2) 25_455 1_545
Sb2 Sm1 Sb1 78.91(2) 25 .
Sb2 Sm1 Sb1 133.079(19) 25_445 .
Sb2 Sm1 Sb1 78.91(2) 25_455 .
Sb2 Sm1 Sb1 133.079(19) 25_545 .
Sb1 Sm1 Sb1 55.12(2) 25_455 .
Sb1 Sm1 Sb1 81.74(3) 1_545 .
Sb2 Sm1 Sb1 78.91(2) 25 25
Sb2 Sm1 Sb1 133.079(19) 25_445 25
Sb2 Sm1 Sb1 133.079(19) 25_455 25
Sb2 Sm1 Sb1 78.91(2) 25_545 25
Sb1 Sm1 Sb1 81.74(3) 25_455 25
Sb1 Sm1 Sb1 55.12(2) 1_545 25
Sb1 Sm1 Sb1 55.12(2) . 25
Sb2 Sm1 Fe2 47.435(19) 25 .
Sb2 Sm1 Fe2 100.17(3) 25_445 .
Sb2 Sm1 Fe2 47.435(19) 25_455 .
Sb2 Sm1 Fe2 100.17(3) 25_545 .
Sb1 Sm1 Fe2 125.63(2) 25_455 .
Sb1 Sm1 Fe2 178.75(3) 1_545 .
Sb1 Sm1 Fe2 99.51(4) . .
Sb1 Sm1 Fe2 125.63(2) 25 .
Sb2 Sm1 Fe2 47.435(19) 25 21
Sb2 Sm1 Fe2 100.17(3) 25_445 21
Sb2 Sm1 Fe2 100.17(3) 25_455 21
Sb2 Sm1 Fe2 47.435(19) 25_545 21
Sb1 Sm1 Fe2 178.75(3) 25_455 21
Sb1 Sm1 Fe2 125.63(2) 1_545 21
Sb1 Sm1 Fe2 125.63(2) . 21
Sb1 Sm1 Fe2 99.51(4) 25 21
Fe2 Sm1 Fe2 53.60(4) . 21
Sb2 Sm1 Fe2 100.17(3) 25 21_455
Sb2 Sm1 Fe2 47.435(19) 25_445 21_455
Sb2 Sm1 Fe2 47.435(19) 25_455 21_455
Sb2 Sm1 Fe2 100.17(3) 25_545 21_455
Sb1 Sm1 Fe2 99.51(4) 25_455 21_455
Sb1 Sm1 Fe2 125.63(2) 1_545 21_455
Sb1 Sm1 Fe2 125.63(2) . 21_455
Sb1 Sm1 Fe2 178.75(3) 25 21_455
Fe2 Sm1 Fe2 53.60(4) . 21_455
Fe2 Sm1 Fe2 79.24(6) 21 21_455
Sb2 Sm1 Fe2 100.17(3) 25 1_545
Sb2 Sm1 Fe2 47.435(19) 25_445 1_545
Sb2 Sm1 Fe2 100.17(3) 25_455 1_545
Sb2 Sm1 Fe2 47.435(19) 25_545 1_545
Sb1 Sm1 Fe2 125.63(2) 25_455 1_545
Sb1 Sm1 Fe2 99.51(4) 1_545 1_545
Sb1 Sm1 Fe2 178.75(3) . 1_545
Sb1 Sm1 Fe2 125.63(2) 25 1_545
Fe2 Sm1 Fe2 79.24(6) . 1_545
Fe2 Sm1 Fe2 53.60(4) 21 1_545
Fe2 Sm1 Fe2 53.60(4) 21_455 1_545
Fe2 Fe1 Fe2 73.59(5) 29_444 9_444
Fe2 Fe1 Fe2 115.78(10) 29_444 29_454
Fe2 Fe1 Fe2 73.59(5) 9_444 29_454
Fe2 Fe1 Fe2 73.59(5) 29_444 9_544
Fe2 Fe1 Fe2 115.78(10) 9_444 9_544
Fe2 Fe1 Fe2 73.59(5) 29_454 9_544
Fe2 Fe1 Fe2 180.00(10) 29_444 13
Fe2 Fe1 Fe2 106.41(5) 9_444 13
Fe2 Fe1 Fe2 64.22(10) 29_454 13
Fe2 Fe1 Fe2 106.41(5) 9_544 13
Fe2 Fe1 Fe2 106.41(5) 29_444 25
Fe2 Fe1 Fe2 180.00(10) 9_444 25
Fe2 Fe1 Fe2 106.41(5) 29_454 25
Fe2 Fe1 Fe2 64.22(10) 9_544 25
Fe2 Fe1 Fe2 73.59(5) 13 25
Fe2 Fe1 Fe2 106.41(5) 29_444 25_455
Fe2 Fe1 Fe2 64.22(10) 9_444 25_455
Fe2 Fe1 Fe2 106.41(5) 29_454 25_455
Fe2 Fe1 Fe2 180.00(10) 9_544 25_455
Fe2 Fe1 Fe2 73.59(5) 13 25_455
Fe2 Fe1 Fe2 115.78(10) 25 25_455
Fe2 Fe1 Fe2 64.22(10) 29_444 13_545
Fe2 Fe1 Fe2 106.41(5) 9_444 13_545
Fe2 Fe1 Fe2 180.00(10) 29_454 13_545
Fe2 Fe1 Fe2 106.41(5) 9_544 13_545
Fe2 Fe1 Fe2 115.78(10) 13 13_545
Fe2 Fe1 Fe2 73.59(5) 25 13_545
Fe2 Fe1 Fe2 73.59(5) 25_455 13_545
Fe2 Fe1 Sb2 122.11(5) 29_444 .
Fe2 Fe1 Sb2 122.11(5) 9_444 .
Fe2 Fe1 Sb2 122.11(5) 29_454 .
Fe2 Fe1 Sb2 122.11(5) 9_544 .
Fe2 Fe1 Sb2 57.89(5) 13 .
Fe2 Fe1 Sb2 57.89(5) 25 .
Fe2 Fe1 Sb2 57.89(5) 25_455 .
Fe2 Fe1 Sb2 57.89(5) 13_545 .
Fe2 Fe1 Sb2 57.89(5) 29_444 17
Fe2 Fe1 Sb2 57.89(5) 9_444 17
Fe2 Fe1 Sb2 57.89(5) 29_454 17
Fe2 Fe1 Sb2 57.89(5) 9_544 17
Fe2 Fe1 Sb2 122.11(5) 13 17
Fe2 Fe1 Sb2 122.11(5) 25 17
Fe2 Fe1 Sb2 122.11(5) 25_455 17
Fe2 Fe1 Sb2 122.11(5) 13_545 17
Sb2 Fe1 Sb2 180.0 . 17
Fe2 Fe1 Sb3 48.15(4) 29_444 9_444
Fe2 Fe1 Sb3 48.15(4) 9_444 9_444
Fe2 Fe1 Sb3 121.26(5) 29_454 9_444
Fe2 Fe1 Sb3 121.26(5) 9_544 9_444
Fe2 Fe1 Sb3 131.85(4) 13 9_444
Fe2 Fe1 Sb3 131.85(4) 25 9_444
Fe2 Fe1 Sb3 58.74(5) 25_455 9_444
Fe2 Fe1 Sb3 58.74(5) 13_545 9_444
Sb2 Fe1 Sb3 98.02(6) . 9_444
Sb2 Fe1 Sb3 81.98(6) 17 9_444
Fe2 Fe1 Sb3 131.85(4) 29_444 25
Fe2 Fe1 Sb3 131.85(4) 9_444 25
Fe2 Fe1 Sb3 58.74(5) 29_454 25
Fe2 Fe1 Sb3 58.74(5) 9_544 25
Fe2 Fe1 Sb3 48.15(4) 13 25
Fe2 Fe1 Sb3 48.15(4) 25 25
Fe2 Fe1 Sb3 121.26(5) 25_455 25
Fe2 Fe1 Sb3 121.26(5) 13_545 25
Sb2 Fe1 Sb3 81.98(6) . 25
Sb2 Fe1 Sb3 98.02(6) 17 25
Sb3 Fe1 Sb3 180.0 9_444 25
Sb3 Fe2 Sb3 133.63(18) 1_565 .
Sb3 Fe2 Fe1 77.92(6) 1_565 9
Sb3 Fe2 Fe1 77.92(6) . 9
Sb3 Fe2 Fe1 77.92(6) 1_565 9_455
Sb3 Fe2 Fe1 77.92(6) . 9_455
Fe1 Fe2 Fe1 115.78(10) 9 9_455
Sb3 Fe2 Sb2 103.34(4) 1_565 25_455
Sb3 Fe2 Sb2 103.34(4) . 25_455
Fe1 Fe2 Sb2 176.24(9) 9 25_455
Fe1 Fe2 Sb2 67.97(3) 9_455 25_455
Sb3 Fe2 Sb2 103.34(4) 1_565 25
Sb3 Fe2 Sb2 103.34(4) . 25
Fe1 Fe2 Sb2 67.97(3) 9 25
Fe1 Fe2 Sb2 176.24(9) 9_455 25
Sb2 Fe2 Sb2 108.27(10) 25_455 25
Sb3 Fe2 Fe2 66.81(9) 1_565 17_566
Sb3 Fe2 Fe2 66.81(9) . 17_566
Fe1 Fe2 Fe2 57.89(5) 9 17_566
Fe1 Fe2 Fe2 57.89(5) 9_455 17_566
Sb2 Fe2 Fe2 125.87(5) 25_455 17_566
Sb2 Fe2 Fe2 125.87(5) 25 17_566
Sb3 Fe2 Sb3 16.39(12) 1_565 17_566
Sb3 Fe2 Sb3 117.23(10) . 17_566
Fe1 Fe2 Sb3 70.20(5) 9 17_566
Fe1 Fe2 Sb3 70.20(5) 9_455 17_566
Sb2 Fe2 Sb3 111.92(3) 25_455 17_566
Sb2 Fe2 Sb3 111.92(3) 25 17_566
Fe2 Fe2 Sb3 50.42(6) 17_566 17_566
Sb3 Fe2 Sb3 117.23(10) 1_565 17_556
Sb3 Fe2 Sb3 16.39(12) . 17_556
Fe1 Fe2 Sb3 70.20(5) 9 17_556
Fe1 Fe2 Sb3 70.20(5) 9_455 17_556
Sb2 Fe2 Sb3 111.92(3) 25_455 17_556
Sb2 Fe2 Sb3 111.92(3) 25 17_556
Fe2 Fe2 Sb3 50.42(6) 17_566 17_556
Sb3 Fe2 Sb3 100.84(13) 17_566 17_556
Sb3 Fe2 Sm1 152.80(11) 1_565 .
Sb3 Fe2 Sm1 73.57(8) . .
Fe1 Fe2 Sm1 114.17(3) 9 .
Fe1 Fe2 Sm1 114.17(3) 9_455 .
Sb2 Fe2 Sm1 63.17(5) 25_455 .
Sb2 Fe2 Sm1 63.17(5) 25 .
Fe2 Fe2 Sm1 140.38(3) 17_566 .
Sb3 Fe2 Sm1 169.20(8) 17_566 .
Sb3 Fe2 Sm1 89.96(6) 17_556 .
Sb3 Fe2 Sm1 73.57(8) 1_565 1_565
Sb3 Fe2 Sm1 152.80(11) . 1_565
Fe1 Fe2 Sm1 114.17(3) 9 1_565
Fe1 Fe2 Sm1 114.17(3) 9_455 1_565
Sb2 Fe2 Sm1 63.17(5) 25_455 1_565
Sb2 Fe2 Sm1 63.17(5) 25 1_565
Fe2 Fe2 Sm1 140.38(3) 17_566 1_565
Sb3 Fe2 Sm1 89.96(6) 17_566 1_565
Sb3 Fe2 Sm1 169.20(8) 17_556 1_565
Sm1 Fe2 Sm1 79.24(6) . 1_565
Sb1 Sb1 Sb1 180.0 25_565 25_455
Sb1 Sb1 Sb1 90.0 25_565 25_465
Sb1 Sb1 Sb1 90.0 25_455 25_465
Sb1 Sb1 Sb1 90.0 25_565 25
Sb1 Sb1 Sb1 90.0 25_455 25
Sb1 Sb1 Sb1 180.0 25_465 25
Sb1 Sb1 Sm1 117.561(10) 25_565 25_455
Sb1 Sb1 Sm1 62.439(10) 25_455 25_455
Sb1 Sb1 Sm1 62.439(10) 25_465 25_455
Sb1 Sb1 Sm1 117.561(10) 25 25_455
Sb1 Sb1 Sm1 62.439(10) 25_565 1_565
Sb1 Sb1 Sm1 117.561(10) 25_455 1_565
Sb1 Sb1 Sm1 62.439(10) 25_465 1_565
Sb1 Sb1 Sm1 117.561(10) 25 1_565
Sm1 Sb1 Sm1 124.88(2) 25_455 1_565
Sb1 Sb1 Sm1 117.561(10) 25_565 .
Sb1 Sb1 Sm1 62.439(10) 25_455 .
Sb1 Sb1 Sm1 117.561(10) 25_465 .
Sb1 Sb1 Sm1 62.439(10) 25 .
Sm1 Sb1 Sm1 124.88(2) 25_455 .
Sm1 Sb1 Sm1 81.74(3) 1_565 .
Sb1 Sb1 Sm1 62.439(10) 25_565 25
Sb1 Sb1 Sm1 117.561(10) 25_455 25
Sb1 Sb1 Sm1 117.561(10) 25_465 25
Sb1 Sb1 Sm1 62.439(10) 25 25
Sm1 Sb1 Sm1 81.74(3) 25_455 25
Sm1 Sb1 Sm1 124.88(2) 1_565 25
Sm1 Sb1 Sm1 124.88(2) . 25
Fe2 Sb2 Fe2 69.92(5) 13_545 25_455
Fe2 Sb2 Fe2 108.27(10) 13_545 13
Fe2 Sb2 Fe2 69.92(5) 25_455 13
Fe2 Sb2 Fe2 69.92(5) 13_545 25
Fe2 Sb2 Fe2 108.27(10) 25_455 25
Fe2 Sb2 Fe2 69.92(5) 13 25
Fe2 Sb2 Fe1 54.13(5) 13_545 .
Fe2 Sb2 Fe1 54.13(5) 25_455 .
Fe2 Sb2 Fe1 54.13(5) 13 .
Fe2 Sb2 Fe1 54.13(5) 25 .
Fe2 Sb2 Sm1 137.064(17) 13_545 25
Fe2 Sb2 Sm1 137.064(17) 25_455 25
Fe2 Sb2 Sm1 69.39(4) 13 25
Fe2 Sb2 Sm1 69.39(4) 25 25
Fe1 Sb2 Sm1 108.93(2) . 25
Fe2 Sb2 Sm1 69.39(4) 13_545 25_445
Fe2 Sb2 Sm1 69.39(4) 25_455 25_445
Fe2 Sb2 Sm1 137.064(17) 13 25_445
Fe2 Sb2 Sm1 137.064(17) 25 25_445
Fe1 Sb2 Sm1 108.93(2) . 25_445
Sm1 Sb2 Sm1 142.14(5) 25 25_445
Fe2 Sb2 Sm1 69.39(4) 13_545 25_545
Fe2 Sb2 Sm1 137.064(17) 25_455 25_545
Fe2 Sb2 Sm1 137.064(17) 13 25_545
Fe2 Sb2 Sm1 69.39(4) 25 25_545
Fe1 Sb2 Sm1 108.93(2) . 25_545
Sm1 Sb2 Sm1 83.958(14) 25 25_545
Sm1 Sb2 Sm1 83.958(14) 25_445 25_545
Fe2 Sb2 Sm1 137.064(17) 13_545 25_455
Fe2 Sb2 Sm1 69.39(4) 25_455 25_455
Fe2 Sb2 Sm1 69.39(4) 13 25_455
Fe2 Sb2 Sm1 137.064(17) 25 25_455
Fe1 Sb2 Sm1 108.93(2) . 25_455
Sm1 Sb2 Sm1 83.958(14) 25 25_455
Sm1 Sb2 Sm1 83.958(14) 25_445 25_455
Sm1 Sb2 Sm1 142.14(5) 25_545 25_455
Sb3 Sb3 Fe2 113.19(9) 17_556 21_455
Sb3 Sb3 Fe2 113.19(9) 17_556 1_545
Fe2 Sb3 Fe2 81.08(6) 21_455 1_545
Sb3 Sb3 Fe2 113.19(9) 17_556 21
Fe2 Sb3 Fe2 133.63(18) 21_455 21
Fe2 Sb3 Fe2 81.08(6) 1_545 21
Sb3 Sb3 Fe2 113.19(9) 17_556 .
Fe2 Sb3 Fe2 81.08(6) 21_455 .
Fe2 Sb3 Fe2 133.63(18) 1_545 .
Fe2 Sb3 Fe2 81.08(6) 21 .
Sb3 Sb3 Fe2 50.42(6) 17_556 5_656
Fe2 Sb3 Fe2 163.61(12) 21_455 5_656
Fe2 Sb3 Fe2 104.53(5) 1_545 5_656
Fe2 Sb3 Fe2 62.77(10) 21 5_656
Fe2 Sb3 Fe2 104.53(5) . 5_656
Sb3 Sb3 Fe2 50.42(6) 17_556 17_566
Fe2 Sb3 Fe2 104.53(5) 21_455 17_566
Fe2 Sb3 Fe2 163.61(12) 1_545 17_566
Fe2 Sb3 Fe2 104.53(5) 21 17_566
Fe2 Sb3 Fe2 62.77(10) . 17_566
Fe2 Sb3 Fe2 66.05(7) 5_656 17_566
Sb3 Sb3 Fe2 50.42(6) 17_556 5_556
Fe2 Sb3 Fe2 62.77(10) 21_455 5_556
Fe2 Sb3 Fe2 104.53(5) 1_545 5_556
Fe2 Sb3 Fe2 163.61(12) 21 5_556
Fe2 Sb3 Fe2 104.53(5) . 5_556
Fe2 Sb3 Fe2 100.84(13) 5_656 5_556
Fe2 Sb3 Fe2 66.05(7) 17_566 5_556
Sb3 Sb3 Fe2 50.42(6) 17_556 17_556
Fe2 Sb3 Fe2 104.53(5) 21_455 17_556
Fe2 Sb3 Fe2 62.77(10) 1_545 17_556
Fe2 Sb3 Fe2 104.53(5) 21 17_556
Fe2 Sb3 Fe2 163.61(12) . 17_556
Fe2 Sb3 Fe2 66.05(7) 5_656 17_556
Fe2 Sb3 Fe2 100.84(13) 17_566 17_556
Fe2 Sb3 Fe2 66.05(7) 5_556 17_556
Sb3 Sb3 Fe1 81.98(6) 17_556 9
Fe2 Sb3 Fe1 134.31(4) 21_455 9
Fe2 Sb3 Fe1 134.31(4) 1_545 9
Fe2 Sb3 Fe1 53.93(3) 21 9
Fe2 Sb3 Fe1 53.93(3) . 9
Fe2 Sb3 Fe1 51.06(3) 5_656 9
Fe2 Sb3 Fe1 51.06(3) 17_566 9
Fe2 Sb3 Fe1 116.80(8) 5_556 9
Fe2 Sb3 Fe1 116.80(8) 17_556 9
Sb3 Sb3 Fe1 81.98(6) 17_556 9_445
Fe2 Sb3 Fe1 53.93(3) 21_455 9_445
Fe2 Sb3 Fe1 53.93(3) 1_545 9_445
Fe2 Sb3 Fe1 134.31(4) 21 9_445
Fe2 Sb3 Fe1 134.31(4) . 9_445
Fe2 Sb3 Fe1 116.80(8) 5_656 9_445
Fe2 Sb3 Fe1 116.80(8) 17_566 9_445
Fe2 Sb3 Fe1 51.06(3) 5_556 9_445
Fe2 Sb3 Fe1 51.06(3) 17_556 9_445
Fe1 Sb3 Fe1 163.97(11) 9 9_445
Sb3 Sb3 Fe1 81.98(6) 17_556 9_545
Fe2 Sb3 Fe1 134.31(4) 21_455 9_545
Fe2 Sb3 Fe1 53.93(3) 1_545 9_545
Fe2 Sb3 Fe1 53.93(3) 21 9_545
Fe2 Sb3 Fe1 134.31(4) . 9_545
Fe2 Sb3 Fe1 51.06(3) 5_656 9_545
Fe2 Sb3 Fe1 116.80(8) 17_566 9_545
Fe2 Sb3 Fe1 116.80(8) 5_556 9_545
Fe2 Sb3 Fe1 51.06(3) 17_556 9_545
Fe1 Sb3 Fe1 88.886(16) 9 9_545
Fe1 Sb3 Fe1 88.886(16) 9_445 9_545

loop_
_geom_bond_atom_site_label_1
_geom_bond_atom_site_label_2
_geom_bond_distance
_geom_bond_site_symmetry_2
Sm1 Sb2 3.1937(11) 25
Sm1 Sb2 3.1937(11) 25_445
Sm1 Sb2 3.1937(11) 25_455
Sm1 Sb2 3.1937(11) 25_545
Sm1 Sb1 3.2645(10) 25_455
Sm1 Sb1 3.2645(10) 1_545
Sm1 Sb1 3.2645(10) .
Sm1 Sb1 3.2645(10) 25
Sm1 Fe2 3.350(2) .
Sm1 Fe2 3.350(2) 21
Sm1 Fe2 3.350(2) 21_455
Sm1 Fe2 3.350(2) 1_545
Fe1 Fe2 2.5219(15) 29_444
Fe1 Fe2 2.5219(15) 9_444
Fe1 Fe2 2.5219(15) 29_454
Fe1 Fe2 2.5219(15) 9_544
Fe1 Fe2 2.5219(15) 13
Fe1 Fe2 2.5219(15) 25
Fe1 Fe2 2.5219(15) 25_455
Fe1 Fe2 2.5219(15) 13_545
Fe1 Sb2 2.8848(14) .
Fe1 Sb2 2.8848(14) 17
Fe1 Sb3 3.0508(11) 9_444
Fe1 Sb3 3.0508(11) 25
Fe2 Sb3 2.3239(17) 1_565
Fe2 Sb3 2.3239(17) .
Fe2 Fe1 2.5219(15) 9
Fe2 Fe1 2.5219(15) 9_455
Fe2 Sb2 2.6360(17) 25_455
Fe2 Sb2 2.6360(17) 25
Fe2 Fe2 2.681(5) 17_566
Fe2 Sb3 2.772(3) 17_566
Fe2 Sb3 2.772(3) 17_556
Fe2 Sm1 3.350(2) 1_565
Sb1 Sb1 3.0210(11) 25_565
Sb1 Sb1 3.0210(11) 25_455
Sb1 Sb1 3.0210(11) 25_465
Sb1 Sb1 3.0210(11) 25
Sb1 Sm1 3.2645(10) 25_455
Sb1 Sm1 3.2645(10) 1_565
Sb1 Sm1 3.2645(10) 25
Sb2 Fe2 2.6360(17) 13_545
Sb2 Fe2 2.6360(17) 25_455
Sb2 Fe2 2.6360(17) 13
Sb2 Fe2 2.6360(17) 25
Sb2 Sm1 3.1937(11) 25
Sb2 Sm1 3.1937(11) 25_445
Sb2 Sm1 3.1937(11) 25_545
Sb2 Sm1 3.1937(11) 25_455
Sb3 Sb3 0.851(6) 17_556
Sb3 Fe2 2.3239(17) 21_455
Sb3 Fe2 2.3239(17) 1_545
Sb3 Fe2 2.3239(17) 21
Sb3 Fe2 2.772(3) 5_656
Sb3 Fe2 2.772(3) 17_566
Sb3 Fe2 2.772(3) 5_556
Sb3 Fe2 2.772(3) 17_556
Sb3 Fe1 3.0508(11) 9
Sb3 Fe1 3.0508(11) 9_445
Sb3 Fe1 3.0508(11) 9_545
